data_1535313
loop_
_publ_author_name
'Mialane, P.'
'Dolbecq, A.'
'Marrot, J.'
'Riviere, E.'
'Secheresse, F.'

_publ_section_title
;
 A Nonanuclear Copper(II) Polyoxometalate Assembled Around a
 mu-1,1,1,3,3,3-Azido Ligand and Its Parent Tetranuclear Complex
;
_journal_name_full 'Chemistry - A European Journal'
_journal_page_first 1771
_journal_page_last 1778
_journal_volume 11
_journal_year 2005
_chemical_formula_sum 'Cu9 H63 K12.75 N12 Na4.5 O126 Si3 W24'
_chemical_name_systematic
;
K12.75 Na4.5 ((Si W8 O31 Cu3 (O H) (H2 O)2 (N3))3 (N3)) (H2 O)24
;
_space_group_IT_number 161
_symmetry_space_group_name_Hall 'R 3 -2"c'
_symmetry_space_group_name_H-M 'R 3 c :H'
_cell_angle_alpha 90
_cell_angle_beta 90
_cell_angle_gamma 120
_cell_formula_units_Z 6
_cell_length_a 18.374
_cell_length_b 18.374
_cell_length_c 63.6678
_cell_volume 18614.780
_citation_journal_id_ASTM CEUJED
_cod_data_source_file Mialane_CEUJED_2005_1710.cif
_cod_data_source_block H63Cu9K12.75N12Na4.5O126Si3W24
_cod_original_cell_volume 18614.78
_cod_original_formula_sum 'H63 Cu9 K12.75 N12 Na4.5 O126 Si3 W24'
_cod_database_code 1535313

loop_
_symmetry_equiv_pos_as_xyz
x,y,z
-y,x-y,z
-x+y,-x,z
-y,-x,z+1/2
x,x-y,z+1/2
-x+y,y,z+1/2
x+2/3,y+1/3,z+1/3
-y+2/3,x-y+1/3,z+1/3
-x+y+2/3,-x+1/3,z+1/3
-y+2/3,-x+1/3,z+5/6
x+2/3,x-y+1/3,z+5/6
-x+y+2/3,y+1/3,z+5/6
x+1/3,y+2/3,z+2/3
-y+1/3,x-y+2/3,z+2/3
-x+y+1/3,-x+2/3,z+2/3
-y+1/3,-x+2/3,z+7/6
x+1/3,x-y+2/3,z+7/6
-x+y+1/3,y+2/3,z+7/6

loop_
_atom_site_label
_atom_site_type_symbol
_atom_site_fract_x
_atom_site_fract_y
_atom_site_fract_z
_atom_site_occupancy
_atom_site_U_iso_or_equiv
O30 O-2 0.3611 0.1273 0.1653 1 0.0
O28 O-2 0.3256 0.1974 0.1334 1 0.0
O34 O-2 0.5392 0.1818 0.1415 1 0.0
W2 W+6 0.25029 0.31554 0.21685 1 0.0
O8 O-2 0.3111 0.3366 0.2414 1 0.0
O24 O-2 0.577 0.5642 0.1623 1 0.0
K5 K+1 0.7649 0.4864 0.023 1 0.0
N3 N 0.6667 0.3333 0.1869 1 0.0
W7 W+6 0.40861 0.3137 0.13229 1 0.0
O10 O-2 0.2026 0.1983 0.2205 1 0.0
O43 O-2 0.051 0.04 -0.0015 0.25 0.0
K1 K+1 0.698 0.0345 -0.03 1 0.0
O41 O-2 0.103 0.048 -0.0106 0.5 0.0
O6 O-2 0.3567 0.2822 0.1663 1 0.0
O5 O-2 0.2273 0.299 0.1874 1 0.0
O35 O-2 0 0 0.0967 1 0.0
O13 O-2 0.3627 0.1288 0.2109 1 0.0
O14 O-2 0.3295 0.2036 0.2426 1 0.0
O32 O-2 0.4888 0.2971 0.1872 1 0.0
Cu3 Cu+2 0.5068 0.2356 0.16373 1 0.0
O42 O-2 0.6667 0.3333 0.0054 1 0.0
O19 O-2 0.4513 0.5779 0.2284 1 0.0
O18 O-2 0.4667 0.4324 0.2304 1 0.0
N5 N 0.621 0.718 0.1884 1 0.0
O26 O-2 0.4248 0.3249 0.1056 1 0.0
O7 O-2 0.1695 0.3277 0.225 1 0.0
K2 K+1 0.7002 0.0317 0.07031 1 0.0
O29 O-2 0.2018 0.0456 0.1502 1 0.0
O12 O-2 0.2014 0.0483 0.2264 1 0.0
O37 O-2 0.296 0.077 -0.0716 0.5 0.0
W6 W+6 0.46554 0.51059 0.15998 1 0.0
O20 O-2 0.581 0.5686 0.2091 1 0.0
O15 O-2 0.2378 0.1268 0.1883 1 0.0
O9 O-2 0.3349 0.4305 0.2089 1 0.0
W5 W+6 0.4673 0.51356 0.21183 1 0.0
O38 O-2 0.549 -0.082 0.0961 0.5 0.0
O31 O-2 0.6589 0.4916 0.1871 1 0.0
O17 O-2 0.4934 0.303 0.2327 1 0.0
Na3 Na+1 0.5457 0.2662 -0.0387 0.5 0.0
O44 O-2 0.5569 -0.082 -0.0538 1 0.0
O23 O-2 0.4478 0.5716 0.1424 1 0.0
O22 O-2 0.4646 0.4266 0.1865 1 0.0
K6 K+1 0.258 -0.271 0.1206 0.25 0.0
O3 O-2 0.3336 0.4283 0.1644 1 0.0
Cu1 Cu+2 0.6701 0.607 0.18691 1 0.0
O33 O-2 0.5305 0.1755 0.233 1 0.0
W4 W+6 0.41381 0.32183 0.24194 1 0.0
N1 N 0.6667 0.3333 0.1692 1 0.0
Cu2 Cu+2 0.5071 0.2369 0.21032 1 0.0
W8 W+6 0.27379 0.14062 0.15988 1 0.0
N2 N 0.6667 0.3333 0.2058 1 0.0
O1 O-2 0.1669 0.3232 0.1484 1 0.0
N6 N 0.557 0.731 0.1866 1 0.0
Si1 Si+4 0.4188 0.324 0.18664 1 0.0
N4 N 0.685 0.7223 0.1871 1 0.0
K3 K+1 0.6667 0.3333 0.119 1 0.0
W1 W+6 0.24883 0.3139 0.15777 1 0.0
O16 O-2 0.4394 0.34 0.2673 1 0.0
O27 O-2 0.4923 0.2967 0.1414 1 0.0
O21 O-2 0.4459 0.5493 0.1858 1 0.0
K4 K+1 -0.0682 -0.1225 0.0629 0.5 0.0
O11 O-2 0.361 0.2881 0.2078 1 0.0
O40 O-2 0.508 0.1225 -0.0683 1 0.0
O36 O-2 0.544 0.265 0.0857 1 0.0
O39 O-2 0.197 -0.001 0.1011 1 0.0
W3 W+6 0.27673 0.14375 0.2169 1 0.0
K7 K+1 0.6667 0.3333 0.2525 0.5 0.0
Na1 Na+1 0.0527 -0.0771 0.0899 0.5 0.0
O2 O-2 0.3044 0.3256 0.1325 1 0.0
O25 O-2 0.4613 0.4262 0.1422 1 0.0
Na2 Na+1 0.492 -0.116 0.1044 0.5 0.0
O4 O-2 0.2032 0.1947 0.156 1 0.0
